data_7156459
loop_
_publ_author_name
'Liu, Qiuhua'
'Zhang, Jinjin'
'Tang, Min'
'Yang, Yan'
'Zhang, Jian'
'Zhou, Zaichun'

_publ_section_title
;
 Geometric deconstruction of core and electron activation of a \p-system
 in a series of deformed porphyrins: mimics of heme.
;
_journal_issue 41
_journal_name_full 'Organic &amp; biomolecular chemistry'
_journal_page_first 7725
_journal_page_last 7736
_journal_paper_doi 10.1039/c8ob01959b
_journal_volume 16
_journal_year 2018
_chemical_formula_moiety 'C71 H78 Cl3 N4 O4'
_chemical_formula_sum 'C71 H78 Cl3 N4 O4'
_chemical_formula_weight 1157.72
_chemical_name_systematic oDL5tTtPP
_chemical_properties_physical Photo-sensitive
_space_group_crystal_system triclinic
_space_group_IT_number 2
_space_group_name_Hall '-P 1'
_space_group_name_H-M_alt 'P -1'
_symmetry_space_group_name_Hall '-P 1'
_symmetry_space_group_name_H-M 'P -1'
_atom_sites_solution_hydrogens mixed
_audit_creation_method SHELXL-2016/6
_audit_update_record
;
2018-09-20 deposited with the CCDC.
2018-09-27 downloaded from the CCDC.
;
_cell_angle_alpha 94.439(4)
_cell_angle_beta 104.380(4)
_cell_angle_gamma 95.483(4)
_cell_formula_units_Z 2
_cell_length_a 14.0704(7)
_cell_length_b 15.4579(8)
_cell_length_c 16.7918(7)
_cell_measurement_reflns_used 4706
_cell_measurement_temperature 293(2)
_cell_measurement_theta_max 71.0390
_cell_measurement_theta_min 3.7630
_cell_volume 3502.2(3)
_computing_structure_refinement 'SHELXL-2016/6 (Sheldrick, 2016)'
_diffrn_ambient_temperature 293(2)
_diffrn_measured_fraction_theta_full 0.994
_diffrn_measured_fraction_theta_max 0.994
_diffrn_measurement_device_type 'Xcalibur, Eos, Gemini'
_diffrn_radiation_type CuK\a
_diffrn_radiation_wavelength 1.54184
_diffrn_reflns_av_R_equivalents 0.0512
_diffrn_reflns_av_unetI/netI 0.0805
_diffrn_reflns_Laue_measured_fraction_full 0.994
_diffrn_reflns_Laue_measured_fraction_max 0.994
_diffrn_reflns_limit_h_max 11
_diffrn_reflns_limit_h_min -16
_diffrn_reflns_limit_k_max 17
_diffrn_reflns_limit_k_min -18
_diffrn_reflns_limit_l_max 20
_diffrn_reflns_limit_l_min -19
_diffrn_reflns_number 22549
_diffrn_reflns_point_group_measured_fraction_full 0.994
_diffrn_reflns_point_group_measured_fraction_max 0.994
_diffrn_reflns_theta_full 67.250
_diffrn_reflns_theta_max 67.250
_diffrn_reflns_theta_min 3.762
_diffrn_source 'Enhance (Cu) X-ray Source'
_exptl_absorpt_coefficient_mu 1.545
_exptl_absorpt_correction_T_max 0.897
_exptl_absorpt_correction_T_min 0.884
_exptl_absorpt_correction_type multi-scan
_exptl_crystal_colour purple
_exptl_crystal_density_diffrn 1.098
_exptl_crystal_description Bloc
_exptl_crystal_F_000 1230
_exptl_crystal_preparation Luminescent
_exptl_crystal_recrystallization_method 'Re-crystallisation from solvent: chloroform, methanol'
_exptl_crystal_size_max 0.080
_exptl_crystal_size_mid 0.070
_exptl_crystal_size_min 0.070
_platon_squeeze_details
;
;
_refine_diff_density_max 1.216
_refine_diff_density_min -0.681
_refine_diff_density_rms 0.070
_refine_ls_extinction_method none
_refine_ls_goodness_of_fit_ref 1.088
_refine_ls_hydrogen_treatment constr
_refine_ls_matrix_type full
_refine_ls_number_parameters 809
_refine_ls_number_reflns 12487
_refine_ls_number_restraints 2297
_refine_ls_restrained_S_all 1.090
_refine_ls_R_factor_all 0.1190
_refine_ls_R_factor_gt 0.0868
_refine_ls_shift/su_max 0.001
_refine_ls_shift/su_mean 0.000
_refine_ls_structure_factor_coef Fsqd
_refine_ls_weighting_details 'w=1/[\s^2^(Fo^2^)+(0.1484P)^2^+0.4787P] where P=(Fo^2^+2Fc^2^)/3'
_refine_ls_weighting_scheme calc
_refine_ls_wR_factor_gt 0.2410
_refine_ls_wR_factor_ref 0.2689
_reflns_Friedel_coverage 0.000
_reflns_number_gt 8001
_reflns_number_total 12487
_reflns_threshold_expression 'I > 2\s(I)'
_cod_data_source_file c8ob01959b2.cif
_cod_data_source_block oDL5TtPP
_cod_depositor_comments 'Adding full bibliography for 7156452--7156463.cif.'
_cod_database_code 7156459
_shelx_shelxl_version_number 2016/6
_shelx_space_group_comment
;
The symmetry employed for this shelxl refinement is uniquely defined
by the following loop, which should always be used as a source of
symmetry information in preference to the above space-group names.
They are only intended as comments.
;
_shelx_estimated_absorpt_t_min 0.886
_shelx_estimated_absorpt_t_max 0.900

loop_
_space_group_symop_operation_xyz
'x, y, z'
'-x, -y, -z'

loop_
_atom_site_label
_atom_site_type_symbol
_atom_site_fract_x
_atom_site_fract_y
_atom_site_fract_z
_atom_site_U_iso_or_equiv
_atom_site_adp_type
_atom_site_occupancy
_atom_site_site_symmetry_order
_atom_site_calc_flag
_atom_site_refinement_flags_posn
_atom_site_refinement_flags_adp
_atom_site_refinement_flags_occupancy
_atom_site_disorder_assembly
_atom_site_disorder_group
Cl1 Cl 0.55416(12) 0.66986(14) 0.81842(17) 0.0927(9) Uani 0.714(3) 1 d D U P A 1
Cl2 Cl 0.35143(15) 0.60575(14) 0.8004(2) 0.0972(9) Uani 0.714(3) 1 d D U P A 1
Cl3 Cl 0.4059(2) 0.78486(15) 0.7914(3) 0.1540(19) Uani 0.714(3) 1 d D U P A 1
C71 C 0.4339(4) 0.6788(4) 0.7696(5) 0.083(2) Uani 0.714(3) 1 d D U P A 1
H71 H 0.428013 0.670650 0.710087 0.099 Uiso 0.714(3) 1 d R U P A 1
Cl1' Cl 0.4650(7) 0.6686(6) 0.5990(3) 0.134(3) Uani 0.286(3) 1 d D U P A 2
Cl2' Cl 0.3839(6) 0.6159(4) 0.7116(6) 0.135(3) Uani 0.286(3) 1 d D U P A 2
Cl3' Cl 0.4881(10) 0.7932(6) 0.7460(7) 0.198(5) Uani 0.286(3) 1 d D U P A 2
C71' C 0.4872(11) 0.6858(7) 0.7056(7) 0.109(5) Uani 0.286(3) 1 d D U P A 2
H71' H 0.548781 0.663675 0.732833 0.131 Uiso 0.286(3) 1 d R U P A 2
N1 N 1.0270(2) 0.96466(17) 0.38706(17) 0.0273(6) Uani 1 1 d . U . . .
H1 H 1.016223 0.979591 0.434159 0.033 Uiso 1 1 calc R U . . .
N2 N 0.8733(2) 1.04744(18) 0.44138(17) 0.0300(6) Uani 1 1 d . U . . .
N3 N 0.6467(2) 0.54227(18) 0.55213(17) 0.0285(6) Uani 1 1 d . U . . .
H3A H 0.583957 0.529917 0.532265 0.034 Uiso 1 1 calc R U . . .
N4 N 0.4876(2) 0.45967(18) 0.61188(17) 0.0292(6) Uani 1 1 d . U . . .
O1 O 1.18196(18) 0.72813(15) 0.45790(16) 0.0364(6) Uani 1 1 d . U . . .
O2 O 0.8922(2) 1.18166(17) 0.25283(16) 0.0415(6) Uani 1 1 d . U . . .
O3 O 0.76073(19) 0.65446(17) 0.78564(15) 0.0397(6) Uani 1 1 d . U . . .
O4 O 0.77831(19) 0.76227(16) 0.50505(16) 0.0381(6) Uani 1 1 d . U . . .
C1 C 1.2553(3) 0.7607(2) 0.4240(2) 0.0314(7) Uani 1 1 d . U . . .
C2 C 1.3266(3) 0.7134(2) 0.4038(2) 0.0374(8) Uani 1 1 d . U . . .
H2 H 1.325791 0.654453 0.411476 0.045 Uiso 1 1 calc R U . . .
C3 C 1.3985(3) 0.7542(2) 0.3724(2) 0.0367(8) Uani 1 1 d . U . . .
H3 H 1.446434 0.721861 0.360041 0.044 Uiso 1 1 calc R U . . .
C4 C 1.4025(3) 0.8420(2) 0.3584(2) 0.0354(8) Uani 1 1 d . U . . .
C5 C 1.3293(3) 0.8880(2) 0.3788(2) 0.0311(7) Uani 1 1 d . U . . .
H5 H 1.329495 0.946771 0.370445 0.037 Uiso 1 1 calc R U . . .
C6 C 1.2565(2) 0.8485(2) 0.4110(2) 0.0293(7) Uani 1 1 d . U . . .
C7 C 1.1808(2) 0.8993(2) 0.4357(2) 0.0300(7) Uani 1 1 d . U . . .
C8 C 1.1035(2) 0.9227(2) 0.3739(2) 0.0282(7) Uani 1 1 d . U . . .
C9 C 1.0948(3) 0.9084(2) 0.2862(2) 0.0318(7) Uani 1 1 d . U . . .
H9 H 1.136721 0.880066 0.260895 0.038 Uiso 1 1 calc R U . . .
C10 C 1.0143(3) 0.9442(2) 0.2483(2) 0.0321(7) Uani 1 1 d . U . . .
H10 H 0.990907 0.946401 0.191655 0.039 Uiso 1 1 calc R U . . .
C11 C 0.9709(3) 0.9784(2) 0.3116(2) 0.0299(7) Uani 1 1 d . U . . .
C12 C 0.8825(3) 1.0165(2) 0.2969(2) 0.0306(7) Uani 1 1 d . U . . .
C13 C 0.8375(3) 1.0457(2) 0.3575(2) 0.0308(7) Uani 1 1 d . U . . .
C14 C 0.7443(3) 1.0799(2) 0.3419(2) 0.0335(7) Uani 1 1 d . U . . .
H14 H 0.702924 1.084547 0.290198 0.040 Uiso 1 1 calc R U . . .
C15 C 0.7268(3) 1.1041(2) 0.4158(2) 0.0310(7) Uani 1 1 d . U . . .
H15 H 0.672086 1.129416 0.423805 0.037 Uiso 1 1 calc R U . . .
C16 C 0.8077(2) 1.0839(2) 0.4793(2) 0.0290(7) Uani 1 1 d . U . . .
C17 C 0.8342(3) 1.0339(2) 0.2112(2) 0.0350(8) Uani 1 1 d . U . . .
C18 C 0.8386(3) 1.1212(3) 0.1915(2) 0.0389(8) Uani 1 1 d . U . . .
C19 C 0.7898(3) 1.1386(3) 0.1135(2) 0.0475(10) Uani 1 1 d . U . . .
H19 H 0.793033 1.195661 0.099518 0.057 Uiso 1 1 calc R U . . .
C20 C 0.7350(4) 1.0705(3) 0.0550(2) 0.0561(11) Uani 1 1 d . U . . .
H20 H 0.701983 1.083731 0.002997 0.067 Uiso 1 1 calc R U . . .
C21 C 0.7288(3) 0.9850(3) 0.0721(3) 0.0533(11) Uani 1 1 d . U . . .
C22 C 0.7799(3) 0.9686(3) 0.1518(2) 0.0401(8) Uani 1 1 d . U . . .
H22 H 0.777048 0.911293 0.165196 0.048 Uiso 1 1 calc R U . . .
C23 C 0.8899(3) 1.2729(3) 0.2425(2) 0.0442(9) Uani 1 1 d . U . . .
H23A H 0.822879 1.284235 0.217875 0.053 Uiso 1 1 calc R U . . .
H23B H 0.930927 1.290359 0.206410 0.053 Uiso 1 1 calc R U . . .
C24 C 0.9283(3) 1.3233(3) 0.3264(3) 0.0420(9) Uani 1 1 d . U . . .
H24 H 0.987622 1.360014 0.341850 0.050 Uiso 1 1 calc R U . . .
C25 C 0.8615(3) 1.3088(3) 0.3839(3) 0.0445(9) Uani 1 1 d . U . . .
H25A H 0.861191 1.248762 0.396974 0.053 Uiso 1 1 calc R U . . .
H25B H 0.794622 1.316284 0.354472 0.053 Uiso 1 1 calc R U . . .
C26 C 0.8897(3) 1.3692(2) 0.4654(2) 0.0414(9) Uani 1 1 d . U . . .
H26A H 0.953385 1.357408 0.498165 0.050 Uiso 1 1 calc R U . . .
H26B H 0.896340 1.429479 0.453108 0.050 Uiso 1 1 calc R U . . .
C27 C 0.8156(3) 1.3578(2) 0.5146(3) 0.0408(9) Uani 1 1 d . U . . .
H27A H 0.831535 1.401931 0.561794 0.049 Uiso 1 1 calc R U . . .
H27B H 0.750154 1.363711 0.480933 0.049 Uiso 1 1 calc R U . . .
C28 C 1.4864(3) 0.8866(3) 0.3274(3) 0.0420(9) Uani 1 1 d . U . . .
C29 C 1.5852(3) 0.8800(4) 0.3881(4) 0.0661(14) Uani 1 1 d . U . . .
H29A H 1.586336 0.908780 0.441191 0.099 Uiso 1 1 calc R U . . .
H29B H 1.637730 0.907430 0.368352 0.099 Uiso 1 1 calc R U . . .
H29C H 1.593636 0.819588 0.393178 0.099 Uiso 1 1 calc R U . . .
C30 C 1.4851(4) 0.8390(4) 0.2424(3) 0.0705(14) Uani 1 1 d . U . . .
H30A H 1.537144 0.866629 0.222141 0.106 Uiso 1 1 calc R U . . .
H30B H 1.422601 0.841797 0.204043 0.106 Uiso 1 1 calc R U . . .
H30C H 1.494804 0.778937 0.248492 0.106 Uiso 1 1 calc R U . . .
C31 C 1.4765(3) 0.9825(3) 0.3151(3) 0.0550(11) Uani 1 1 d . U . . .
H31A H 1.482439 1.015055 0.367458 0.083 Uiso 1 1 calc R U . . .
H31B H 1.413122 0.987101 0.278687 0.083 Uiso 1 1 calc R U . . .
H31C H 1.527670 1.005566 0.291246 0.083 Uiso 1 1 calc R U . . .
C32 C 0.6688(4) 0.9099(4) 0.0098(3) 0.0634(13) Uani 1 1 d D U . . .
C33 C 0.667(2) 0.9343(13) -0.0777(9) 0.082(5) Uani 0.46(4) 1 d . U P B 1
H33D H 0.639164 0.884672 -0.117351 0.124 Uiso 0.46(4) 1 calc R U P B 1
H33E H 0.733824 0.951687 -0.080519 0.124 Uiso 0.46(4) 1 calc R U P B 1
H33F H 0.628678 0.981757 -0.089734 0.124 Uiso 0.46(4) 1 calc R U P B 1
C34 C 0.5688(15) 0.8943(18) 0.0297(18) 0.080(5) Uani 0.46(4) 1 d . U P B 1
H34D H 0.556782 0.946156 0.059207 0.120 Uiso 0.46(4) 1 calc R U P B 1
H34E H 0.568959 0.846710 0.063215 0.120 Uiso 0.46(4) 1 calc R U P B 1
H34F H 0.517652 0.880262 -0.020759 0.120 Uiso 0.46(4) 1 calc R U P B 1
C33' C 0.614(2) 0.9360(11) -0.0725(8) 0.094(5) Uani 0.54(4) 1 d D U P B 2
H33A H 0.587679 0.884540 -0.110239 0.141 Uiso 0.54(4) 1 calc R U P B 2
H33B H 0.659179 0.971874 -0.094483 0.141 Uiso 0.54(4) 1 calc R U P B 2
H33C H 0.561500 0.968221 -0.065251 0.141 Uiso 0.54(4) 1 calc R U P B 2
C34' C 0.5864(14) 0.8709(16) 0.0447(14) 0.092(5) Uani 0.54(4) 1 d D U P B 2
H34A H 0.539528 0.912042 0.045200 0.138 Uiso 0.54(4) 1 calc R U P B 2
H34B H 0.613707 0.857584 0.100085 0.138 Uiso 0.54(4) 1 calc R U P B 2
H34C H 0.553793 0.818259 0.010887 0.138 Uiso 0.54(4) 1 calc R U P B 2
C35 C 0.7285(5) 0.8347(4) 0.0057(4) 0.0812(17) Uani 1 1 d . U . . .
H35A H 0.749001 0.815195 0.059571 0.122 Uiso 1 1 calc R U . . .
H35B H 0.785758 0.853346 -0.012815 0.122 Uiso 1 1 calc R U . . .
H35C H 0.688976 0.787580 -0.032304 0.122 Uiso 1 1 calc R U . . .
C36 C 0.7794(3) 0.5801(2) 0.8216(2) 0.0360(8) Uani 1 1 d . U . . .
C37 C 0.8423(3) 0.5765(3) 0.8994(2) 0.0435(9) Uani 1 1 d . U . . .
H37 H 0.876385 0.627891 0.929873 0.052 Uiso 1 1 calc R U . . .
C38 C 0.8549(3) 0.4972(3) 0.9322(2) 0.0429(9) Uani 1 1 d . U . . .
H38 H 0.897165 0.496568 0.984369 0.051 Uiso 1 1 calc R U . . .
C39 C 0.8052(3) 0.4182(3) 0.8882(2) 0.0363(8) Uani 1 1 d . U . . .
C40 C 0.7445(2) 0.4234(2) 0.8111(2) 0.0312(7) Uani 1 1 d . U . . .
H40 H 0.711379 0.371664 0.780659 0.037 Uiso 1 1 calc R U . . .
C41 C 0.7296(2) 0.5007(2) 0.7760(2) 0.0289(7) Uani 1 1 d . U . . .
C42 C 0.6598(2) 0.5013(2) 0.6928(2) 0.0286(7) Uani 1 1 d . U . . .
C43 C 0.6987(2) 0.5321(2) 0.6300(2) 0.0268(7) Uani 1 1 d . U . . .
C44 C 0.8024(2) 0.5568(2) 0.6371(2) 0.0293(7) Uani 1 1 d . U . . .
H44 H 0.854356 0.554555 0.683306 0.035 Uiso 1 1 calc R U . . .
C45 C 0.8099(2) 0.5835(2) 0.5643(2) 0.0272(7) Uani 1 1 d . U . . .
H45 H 0.867956 0.603453 0.551060 0.033 Uiso 1 1 calc R U . . .
C46 C 0.7123(2) 0.5758(2) 0.5110(2) 0.0288(7) Uani 1 1 d . U . . .
C47 C 0.5612(2) 0.4675(2) 0.6838(2) 0.0285(7) Uani 1 1 d . U . . .
C48 C 0.5221(3) 0.4313(2) 0.7473(2) 0.0320(7) Uani 1 1 d . U . . .
H48 H 0.556103 0.430130 0.802187 0.038 Uiso 1 1 calc R U . . .
C49 C 0.4263(3) 0.3991(2) 0.7119(2) 0.0335(8) Uani 1 1 d . U . . .
H49 H 0.383467 0.370044 0.737822 0.040 Uiso 1 1 calc R U . . .
C50 C 0.4029(2) 0.4180(2) 0.6267(2) 0.0297(7) Uani 1 1 d . U . . .
C51 C 0.3107(2) 0.4003(2) 0.5706(2) 0.0287(7) Uani 1 1 d . U . . .
C52 C 0.2293(2) 0.3526(2) 0.5979(2) 0.0302(7) Uani 1 1 d . U . . .
C53 C 0.1968(2) 0.3877(2) 0.6639(2) 0.0285(7) Uani 1 1 d . U . . .
H53 H 0.223812 0.443552 0.688410 0.034 Uiso 1 1 calc R U . . .
C54 C 0.1255(3) 0.3425(2) 0.6947(2) 0.0346(8) Uani 1 1 d . U . . .
C55 C 0.0861(3) 0.2598(3) 0.6549(2) 0.0398(8) Uani 1 1 d . U . . .
H55 H 0.038287 0.227939 0.673862 0.048 Uiso 1 1 calc R U . . .
C56 C 0.1151(3) 0.2231(3) 0.5881(2) 0.0394(8) Uani 1 1 d . U . . .
H56 H 0.086164 0.168039 0.562594 0.047 Uiso 1 1 calc R U . . .
C57 C 0.1871(3) 0.2686(2) 0.5597(2) 0.0325(7) Uani 1 1 d . U . . .
C58 C 0.8177(4) 0.7348(3) 0.8237(2) 0.0479(10) Uani 1 1 d . U . . .
H58A H 0.887553 0.729546 0.832343 0.057 Uiso 1 1 calc R U . . .
H58B H 0.804885 0.749997 0.876853 0.057 Uiso 1 1 calc R U . . .
C59 C 0.7885(4) 0.8047(3) 0.7669(3) 0.0502(10) Uani 1 1 d . U . . .
H59A H 0.717529 0.805437 0.754939 0.060 Uiso 1 1 calc R U . . .
H59B H 0.819671 0.861225 0.795154 0.060 Uiso 1 1 calc R U . . .
C60 C 0.8175(3) 0.7908(2) 0.6862(3) 0.0433(9) Uani 1 1 d . U . . .
H60A H 0.788474 0.733166 0.659441 0.052 Uiso 1 1 calc R U . . .
H60B H 0.888761 0.791870 0.698552 0.052 Uiso 1 1 calc R U . . .
C61 C 0.7865(3) 0.8577(2) 0.6259(3) 0.0462(10) Uani 1 1 d . U . . .
H61A H 0.714949 0.853315 0.609387 0.055 Uiso 1 1 calc R U . . .
H61B H 0.811122 0.915857 0.653631 0.055 Uiso 1 1 calc R U . . .
C62 C 0.8245(3) 0.8453(2) 0.5495(3) 0.0429(9) Uani 1 1 d . U . . .
H62A H 0.808142 0.892098 0.515056 0.052 Uiso 1 1 calc R U . . .
H62B H 0.895757 0.846015 0.565039 0.052 Uiso 1 1 calc R U . . .
C63 C 0.8111(3) 0.3301(3) 0.9240(2) 0.0405(9) Uani 1 1 d . U . . .
C64 C 0.7150(3) 0.3059(4) 0.9504(3) 0.0606(13) Uani 1 1 d . U . . .
H64A H 0.658974 0.306011 0.904074 0.091 Uiso 1 1 calc R U . . .
H64B H 0.710978 0.347798 0.994346 0.091 Uiso 1 1 calc R U . . .
H64C H 0.715289 0.248750 0.969104 0.091 Uiso 1 1 calc R U . . .
C65 C 0.8201(3) 0.2582(3) 0.8603(3) 0.0498(10) Uani 1 1 d . U . . .
H65A H 0.878377 0.272963 0.841852 0.075 Uiso 1 1 calc R U . . .
H65B H 0.762996 0.252146 0.814044 0.075 Uiso 1 1 calc R U . . .
H65C H 0.824577 0.204140 0.884700 0.075 Uiso 1 1 calc R U . . .
C66 C 0.8993(3) 0.3330(3) 0.9989(3) 0.0562(12) Uani 1 1 d . U . . .
H66A H 0.900779 0.276615 1.019049 0.084 Uiso 1 1 calc R U . . .
H66B H 0.893412 0.375650 1.041579 0.084 Uiso 1 1 calc R U . . .
H66C H 0.959279 0.348692 0.983144 0.084 Uiso 1 1 calc R U . . .
C67 C 0.0906(3) 0.3806(3) 0.7680(2) 0.0383(8) Uani 1 1 d . U . . .
C68 C 0.1029(3) 0.3157(3) 0.8345(3) 0.0504(10) Uani 1 1 d . U . . .
H68A H 0.170253 0.303302 0.849564 0.076 Uiso 1 1 calc R U . . .
H68B H 0.060113 0.262533 0.812836 0.076 Uiso 1 1 calc R U . . .
H68C H 0.086027 0.341102 0.882427 0.076 Uiso 1 1 calc R U . . .
C69 C -0.0172(3) 0.3953(4) 0.7390(3) 0.0559(11) Uani 1 1 d . U . . .
H69A H -0.037875 0.422205 0.784298 0.084 Uiso 1 1 calc R U . . .
H69B H -0.056870 0.340235 0.718881 0.084 Uiso 1 1 calc R U . . .
H69C H -0.024886 0.432781 0.695369 0.084 Uiso 1 1 calc R U . . .
C70 C 0.1504(4) 0.4672(3) 0.8085(3) 0.0555(11) Uani 1 1 d . U . . .
H70A H 0.219179 0.459684 0.825077 0.083 Uiso 1 1 calc R U . . .
H70B H 0.128765 0.486518 0.856071 0.083 Uiso 1 1 calc R U . . .
H70C H 0.140754 0.510120 0.769681 0.083 Uiso 1 1 calc R U . . .

loop_
_atom_site_aniso_label
_atom_site_aniso_U_11
_atom_site_aniso_U_22
_atom_site_aniso_U_33
_atom_site_aniso_U_23
_atom_site_aniso_U_13
_atom_site_aniso_U_12
Cl1 0.0391(9) 0.0693(12) 0.147(2) -0.0373(12) -0.0046(10) 0.0095(8)
Cl2 0.0594(12) 0.0613(12) 0.173(3) 0.0262(14) 0.0294(13) 0.0051(9)
Cl3 0.0689(15) 0.0519(12) 0.296(5) 0.0283(19) -0.041(2) 0.0087(11)
C71 0.061(4) 0.080(5) 0.093(5) 0.027(4) -0.001(4) -0.020(4)
Cl1' 0.190(7) 0.182(7) 0.050(3) 0.023(3) 0.032(3) 0.106(6)
Cl2' 0.144(6) 0.072(4) 0.172(7) -0.013(4) 0.004(5) 0.043(4)
Cl3' 0.227(10) 0.113(6) 0.200(9) -0.056(6) -0.048(8) 0.075(7)
C71' 0.099(9) 0.075(8) 0.132(9) -0.006(8) -0.008(8) 0.027(8)
N1 0.0340(15) 0.0211(13) 0.0277(13) 0.0033(10) 0.0090(11) 0.0040(11)
N2 0.0377(16) 0.0247(14) 0.0305(14) 0.0031(11) 0.0138(12) 0.0049(12)
N3 0.0255(14) 0.0277(14) 0.0313(14) 0.0047(11) 0.0073(11) -0.0026(11)
N4 0.0241(14) 0.0303(14) 0.0322(14) 0.0046(11) 0.0059(11) 0.0010(11)
O1 0.0409(14) 0.0243(12) 0.0503(15) 0.0044(10) 0.0219(11) 0.0071(10)
O2 0.0479(15) 0.0369(14) 0.0414(14) 0.0131(11) 0.0097(12) 0.0104(12)
O3 0.0440(14) 0.0339(13) 0.0378(13) -0.0002(10) 0.0084(11) -0.0030(11)
O4 0.0425(14) 0.0288(13) 0.0456(14) -0.0014(11) 0.0207(12) -0.0034(11)
C1 0.0333(18) 0.0283(17) 0.0331(17) 0.0024(13) 0.0098(14) 0.0040(14)
C2 0.042(2) 0.0275(17) 0.046(2) 0.0020(15) 0.0147(16) 0.0090(15)
C3 0.0369(19) 0.0338(18) 0.044(2) 0.0044(15) 0.0173(16) 0.0098(15)
C4 0.0321(18) 0.0364(19) 0.0393(19) 0.0044(15) 0.0115(15) 0.0058(15)
C5 0.0369(18) 0.0264(16) 0.0305(16) 0.0039(13) 0.0087(14) 0.0056(14)
C6 0.0293(17) 0.0294(16) 0.0290(16) 0.0017(13) 0.0072(13) 0.0046(13)
C7 0.0316(17) 0.0209(15) 0.0376(18) 0.0037(13) 0.0099(14) 0.0012(13)
C8 0.0315(17) 0.0182(14) 0.0357(17) 0.0051(12) 0.0106(13) 0.0003(13)
C9 0.0373(18) 0.0278(16) 0.0324(17) 0.0009(13) 0.0140(14) 0.0033(14)
C10 0.0415(19) 0.0300(17) 0.0274(16) 0.0071(13) 0.0121(14) 0.0044(15)
C11 0.0374(18) 0.0215(15) 0.0321(16) 0.0041(12) 0.0118(14) 0.0016(13)
C12 0.0330(17) 0.0275(16) 0.0317(16) 0.0037(13) 0.0098(13) 0.0018(13)
C13 0.0332(17) 0.0273(16) 0.0331(17) 0.0074(13) 0.0094(14) 0.0033(14)
C14 0.0355(18) 0.0349(18) 0.0291(16) 0.0067(14) 0.0051(14) 0.0057(15)
C15 0.0301(17) 0.0278(17) 0.0368(18) 0.0041(14) 0.0103(14) 0.0071(14)
C16 0.0304(17) 0.0212(15) 0.0358(17) 0.0059(13) 0.0096(14) -0.0009(13)
C17 0.0365(18) 0.0376(18) 0.0355(17) 0.0067(14) 0.0142(14) 0.0120(15)
C18 0.043(2) 0.044(2) 0.0337(18) 0.0081(15) 0.0138(15) 0.0132(16)
C19 0.068(3) 0.045(2) 0.036(2) 0.0151(17) 0.0171(18) 0.022(2)
C20 0.076(3) 0.066(3) 0.0282(19) 0.0076(18) 0.0083(19) 0.028(2)
C21 0.061(3) 0.063(3) 0.035(2) -0.0036(19) 0.0086(18) 0.023(2)
C22 0.042(2) 0.046(2) 0.0351(18) 0.0018(15) 0.0117(15) 0.0144(16)
C23 0.055(2) 0.039(2) 0.046(2) 0.0199(17) 0.0203(18) 0.0104(18)
C24 0.041(2) 0.038(2) 0.050(2) 0.0078(17) 0.0185(17) -0.0032(16)
C25 0.039(2) 0.046(2) 0.050(2) 0.0080(18) 0.0167(17) -0.0011(17)
C26 0.050(2) 0.0264(18) 0.048(2) 0.0098(16) 0.0147(18) -0.0008(16)
C27 0.053(2) 0.0261(18) 0.049(2) 0.0077(16) 0.0196(18) 0.0103(16)
C28 0.038(2) 0.041(2) 0.052(2) 0.0085(17) 0.0188(17) 0.0062(17)
C29 0.040(2) 0.061(3) 0.097(4) 0.027(3) 0.013(2) 0.005(2)
C30 0.076(3) 0.074(3) 0.074(3) 0.004(3) 0.048(3) 0.000(3)
C31 0.039(2) 0.053(3) 0.078(3) 0.021(2) 0.021(2) 0.0028(19)
C32 0.070(3) 0.068(3) 0.044(2) -0.007(2) -0.001(2) 0.022(3)
C33 0.089(11) 0.099(9) 0.047(6) -0.019(6) 0.001(7) 0.015(9)
C34 0.043(7) 0.086(10) 0.096(10) -0.030(8) -0.002(7) 0.019(7)
C33' 0.094(11) 0.118(9) 0.049(6) -0.019(6) -0.019(7) 0.031(9)
C34' 0.051(8) 0.106(11) 0.099(9) -0.046(8) -0.004(7) 0.019(7)
C35 0.077(4) 0.068(4) 0.090(4) -0.030(3) 0.017(3) 0.009(3)
C36 0.0367(18) 0.0380(19) 0.0322(17) 0.0014(14) 0.0099(14) -0.0016(15)
C37 0.044(2) 0.047(2) 0.0315(18) -0.0067(16) 0.0048(16) -0.0096(17)
C38 0.035(2) 0.059(2) 0.0284(17) 0.0031(16) -0.0003(15) 0.0001(17)
C39 0.0297(18) 0.048(2) 0.0336(18) 0.0084(15) 0.0114(14) 0.0024(15)
C40 0.0273(16) 0.0341(18) 0.0313(17) -0.0023(14) 0.0088(13) 0.0007(14)
C41 0.0239(15) 0.0371(18) 0.0258(15) 0.0012(13) 0.0075(12) 0.0030(13)
C42 0.0302(16) 0.0264(16) 0.0300(16) 0.0019(13) 0.0090(13) 0.0057(13)
C43 0.0286(16) 0.0213(15) 0.0299(16) 0.0025(12) 0.0066(13) 0.0026(12)
C44 0.0264(16) 0.0260(16) 0.0327(17) -0.0009(13) 0.0041(13) 0.0015(13)
C45 0.0256(16) 0.0230(15) 0.0318(16) -0.0013(12) 0.0072(13) 0.0005(12)
C46 0.0308(17) 0.0230(15) 0.0325(17) 0.0011(13) 0.0090(13) 0.0013(13)
C47 0.0293(16) 0.0235(15) 0.0336(16) 0.0027(13) 0.0095(13) 0.0045(13)
C48 0.0321(17) 0.0350(18) 0.0292(16) 0.0070(14) 0.0062(13) 0.0068(14)
C49 0.0339(18) 0.0344(18) 0.0357(18) 0.0106(14) 0.0137(14) 0.0029(14)
C50 0.0291(17) 0.0268(16) 0.0348(17) 0.0062(13) 0.0112(14) 0.0014(13)
C51 0.0301(17) 0.0278(16) 0.0305(16) 0.0061(13) 0.0111(13) 0.0034(13)
C52 0.0249(16) 0.0291(16) 0.0350(17) 0.0076(13) 0.0045(13) 0.0009(13)
C53 0.0246(16) 0.0253(16) 0.0353(17) 0.0048(13) 0.0069(13) 0.0020(13)
C54 0.0325(18) 0.0361(19) 0.0369(18) 0.0086(15) 0.0102(14) 0.0057(15)
C55 0.0311(18) 0.040(2) 0.049(2) 0.0052(16) 0.0168(16) -0.0086(15)
C56 0.043(2) 0.0333(19) 0.043(2) 0.0041(15) 0.0151(16) -0.0059(16)
C57 0.0311(17) 0.0312(17) 0.0360(18) 0.0035(14) 0.0108(14) 0.0015(14)
C58 0.067(3) 0.037(2) 0.0347(19) -0.0106(16) 0.0141(18) -0.0098(19)
C59 0.067(3) 0.0304(19) 0.052(2) -0.0107(17) 0.021(2) -0.0023(18)
C60 0.051(2) 0.0273(18) 0.053(2) -0.0032(16) 0.0198(18) 0.0015(16)
C61 0.061(3) 0.0255(18) 0.058(2) 0.0005(16) 0.029(2) 0.0012(17)
C62 0.057(2) 0.0231(17) 0.051(2) 0.0019(16) 0.0218(19) -0.0036(16)
C63 0.0337(19) 0.054(2) 0.0349(19) 0.0151(17) 0.0078(15) 0.0073(17)
C64 0.046(2) 0.084(3) 0.060(3) 0.042(3) 0.018(2) 0.009(2)
C65 0.058(3) 0.044(2) 0.049(2) 0.0171(19) 0.012(2) 0.012(2)
C66 0.049(3) 0.066(3) 0.048(2) 0.017(2) -0.004(2) 0.009(2)
C67 0.0336(19) 0.043(2) 0.042(2) 0.0087(16) 0.0153(16) 0.0082(16)
C68 0.060(3) 0.055(3) 0.042(2) 0.0139(19) 0.0202(19) 0.009(2)
C69 0.046(2) 0.074(3) 0.055(3) 0.011(2) 0.021(2) 0.015(2)
C70 0.070(3) 0.055(3) 0.049(2) 0.003(2) 0.031(2) 0.009(2)

loop_
_atom_type_symbol
_atom_type_description
_atom_type_scat_dispersion_real
_atom_type_scat_dispersion_imag
_atom_type_scat_source
C C 0.0181 0.0091 'International Tables Vol C Tables 4.2.6.8 and 6.1.1.4'
H H 0.0000 0.0000 'International Tables Vol C Tables 4.2.6.8 and 6.1.1.4'
O O 0.0492 0.0322 'International Tables Vol C Tables 4.2.6.8 and 6.1.1.4'
N N 0.0311 0.0180 'International Tables Vol C Tables 4.2.6.8 and 6.1.1.4'
Cl Cl 0.3639 0.7018 'International Tables Vol C Tables 4.2.6.8 and 6.1.1.4'

loop_
_geom_angle_atom_site_label_1
_geom_angle_atom_site_label_2
_geom_angle_atom_site_label_3
_geom_angle
_geom_angle_site_symmetry_1
_geom_angle_site_symmetry_3
Cl1 C71 Cl2 112.2(4) . .
Cl1 C71 Cl3 110.2(4) . .
Cl2 C71 Cl3 108.0(4) . .
Cl1' C71' Cl3' 115.7(8) . .
Cl1' C71' Cl2' 95.5(7) . .
Cl3' C71' Cl2' 113.6(9) . .
C11 N1 C8 107.0(3) . .
C13 N2 C16 108.6(3) . .
C43 N3 C46 107.7(3) . .
C47 N4 C50 107.9(3) . .
C1 O1 C27 118.9(3) . 2_776
C18 O2 C23 119.4(3) . .
C36 O3 C58 119.1(3) . .
C57 O4 C62 117.7(3) 2_666 .
O1 C1 C2 125.1(3) . .
O1 C1 C6 115.3(3) . .
C2 C1 C6 119.6(3) . .
C3 C2 C1 119.7(3) . .
C2 C3 C4 122.6(3) . .
C3 C4 C5 116.5(3) . .
C3 C4 C28 121.3(3) . .
C5 C4 C28 122.1(3) . .
C6 C5 C4 122.0(3) . .
C5 C6 C1 119.6(3) . .
C5 C6 C7 121.5(3) . .
C1 C6 C7 118.8(3) . .
C16 C7 C8 125.4(3) 2_776 .
C16 C7 C6 115.6(3) 2_776 .
C8 C7 C6 119.0(3) . .
N1 C8 C7 125.4(3) . .
N1 C8 C9 109.6(3) . .
C7 C8 C9 124.9(3) . .
C10 C9 C8 106.6(3) . .
C9 C10 C11 107.4(3) . .
N1 C11 C12 125.7(3) . .
N1 C11 C10 109.3(3) . .
C12 C11 C10 125.0(3) . .
C13 C12 C11 125.3(3) . .
C13 C12 C17 115.5(3) . .
C11 C12 C17 119.1(3) . .
N2 C13 C12 127.0(3) . .
N2 C13 C14 107.9(3) . .
C12 C13 C14 125.1(3) . .
C15 C14 C13 108.0(3) . .
C14 C15 C16 107.7(3) . .
N2 C16 C7 126.5(3) . 2_776
N2 C16 C15 107.8(3) . .
C7 C16 C15 125.7(3) 2_776 .
C22 C17 C18 118.8(3) . .
C22 C17 C12 122.4(3) . .
C18 C17 C12 118.6(3) . .
O2 C18 C19 125.4(4) . .
O2 C18 C17 115.5(3) . .
C19 C18 C17 119.1(4) . .
C18 C19 C20 120.3(4) . .
C21 C20 C19 122.2(4) . .
C20 C21 C22 116.6(4) . .
C20 C21 C32 123.1(4) . .
C22 C21 C32 120.3(4) . .
C17 C22 C21 123.0(4) . .
O2 C23 C24 107.7(3) . .
C23 C24 C25 113.9(3) . .
C24 C25 C26 115.5(3) . .
C27 C26 C25 112.7(3) . .
O1 C27 C26 107.7(3) 2_776 .
C29 C28 C31 109.3(4) . .
C29 C28 C4 109.6(3) . .
C31 C28 C4 113.2(3) . .
C29 C28 C30 108.9(4) . .
C31 C28 C30 107.2(4) . .
C4 C28 C30 108.7(4) . .
C35 C32 C33' 115.6(9) . .
C35 C32 C34' 102.3(11) . .
C33' C32 C34' 103.5(12) . .
C35 C32 C34 119.4(11) . .
C35 C32 C21 110.7(4) . .
C33' C32 C21 115.5(8) . .
C34' C32 C21 107.9(10) . .
C34 C32 C21 106.4(11) . .
C35 C32 C33 95.1(11) . .
C34 C32 C33 116.7(12) . .
C21 C32 C33 108.0(9) . .
O3 C36 C37 125.0(3) . .
O3 C36 C41 116.6(3) . .
C37 C36 C41 118.4(3) . .
C38 C37 C36 120.9(4) . .
C37 C38 C39 121.4(3) . .
C40 C39 C38 116.6(3) . .
C40 C39 C63 120.1(3) . .
C38 C39 C63 123.3(3) . .
C39 C40 C41 124.1(3) . .
C40 C41 C36 118.7(3) . .
C40 C41 C42 121.0(3) . .
C36 C41 C42 120.3(3) . .
C43 C42 C47 125.5(3) . .
C43 C42 C41 117.6(3) . .
C47 C42 C41 116.9(3) . .
N3 C43 C42 126.3(3) . .
N3 C43 C44 108.5(3) . .
C42 C43 C44 125.1(3) . .
C45 C44 C43 107.2(3) . .
C44 C45 C46 107.6(3) . .
N3 C46 C51 126.6(3) . 2_666
N3 C46 C45 108.8(3) . .
C51 C46 C45 124.5(3) 2_666 .
N4 C47 C42 125.3(3) . .
N4 C47 C48 109.0(3) . .
C42 C47 C48 125.6(3) . .
C49 C48 C47 107.2(3) . .
C48 C49 C50 107.9(3) . .
N4 C50 C51 126.1(3) . .
N4 C50 C49 108.0(3) . .
C51 C50 C49 125.9(3) . .
C50 C51 C46 125.0(3) . 2_666
C50 C51 C52 117.9(3) . .
C46 C51 C52 117.1(3) 2_666 .
C53 C52 C57 118.7(3) . .
C53 C52 C51 121.1(3) . .
C57 C52 C51 120.1(3) . .
C52 C53 C54 122.7(3) . .
C55 C54 C53 116.4(3) . .
C55 C54 C67 120.8(3) . .
C53 C54 C67 122.8(3) . .
C56 C55 C54 122.7(3) . .
C57 C56 C55 119.7(3) . .
O4 C57 C56 124.3(3) 2_666 .
O4 C57 C52 116.0(3) 2_666 .
C56 C57 C52 119.7(3) . .
O3 C58 C59 107.9(3) . .
C60 C59 C58 113.0(4) . .
C59 C60 C61 114.9(3) . .
C62 C61 C60 112.8(3) . .
O4 C62 C61 107.7(3) . .
C65 C63 C66 107.7(4) . .
C65 C63 C39 111.4(3) . .
C66 C63 C39 112.1(3) . .
C65 C63 C64 108.2(4) . .
C66 C63 C64 109.0(3) . .
C39 C63 C64 108.4(3) . .
C69 C67 C70 108.3(4) . .
C69 C67 C54 109.5(3) . .
C70 C67 C54 112.5(3) . .
C69 C67 C68 109.9(3) . .
C70 C67 C68 107.4(3) . .
C54 C67 C68 109.0(3) . .

loop_
_geom_bond_atom_site_label_1
_geom_bond_atom_site_label_2
_geom_bond_distance
_geom_bond_site_symmetry_2
Cl1 C71 1.711(6) .
Cl2 C71 1.739(6) .
Cl3 C71 1.755(7) .
Cl1' C71' 1.733(10) .
Cl2' C71' 1.756(10) .
Cl3' C71' 1.742(9) .
N1 C11 1.360(4) .
N1 C8 1.363(4) .
N2 C13 1.370(4) .
N2 C16 1.382(4) .
N3 C43 1.360(4) .
N3 C46 1.370(4) .
N4 C47 1.371(4) .
N4 C50 1.386(4) .
O1 C1 1.371(4) .
O1 C27 1.441(4) 2_776
O2 C18 1.354(5) .
O2 C23 1.437(5) .
O3 C36 1.358(5) .
O3 C58 1.423(4) .
O4 C57 1.369(4) 2_666
O4 C62 1.442(4) .
C1 C2 1.387(5) .
C1 C6 1.391(5) .
C2 C3 1.376(5) .
C3 C4 1.393(5) .
C4 C5 1.400(5) .
C4 C28 1.532(5) .
C5 C6 1.386(5) .
C6 C7 1.500(5) .
C7 C16 1.397(5) 2_776
C7 C8 1.402(5) .
C8 C9 1.444(5) .
C9 C10 1.346(5) .
C10 C11 1.443(5) .
C11 C12 1.401(5) .
C12 C13 1.393(5) .
C12 C17 1.488(5) .
C13 C14 1.433(5) .
C14 C15 1.355(5) .
C15 C16 1.431(5) .
C17 C22 1.384(5) .
C17 C18 1.414(5) .
C18 C19 1.379(5) .
C19 C20 1.405(6) .
C20 C21 1.373(7) .
C21 C22 1.408(6) .
C21 C32 1.530(7) .
C23 C24 1.503(6) .
C24 C25 1.520(5) .
C25 C26 1.537(6) .
C26 C27 1.490(5) .
C28 C29 1.523(6) .
C28 C31 1.527(6) .
C28 C30 1.549(7) .
C32 C35 1.506(8) .
C32 C33' 1.510(8) .
C32 C34' 1.520(10) .
C32 C34 1.53(2) .
C32 C33 1.541(18) .
C36 C37 1.392(5) .
C36 C41 1.417(5) .
C37 C38 1.391(6) .
C38 C39 1.402(6) .
C39 C40 1.375(5) .
C39 C63 1.531(5) .
C40 C41 1.383(5) .
C41 C42 1.496(4) .
C42 C43 1.398(5) .
C42 C47 1.401(5) .
C43 C44 1.446(5) .
C44 C45 1.345(5) .
C45 C46 1.429(5) .
C46 C51 1.414(5) 2_666
C47 C48 1.441(5) .
C48 C49 1.358(5) .
C49 C50 1.445(5) .
C50 C51 1.390(5) .
C51 C52 1.490(5) .
C52 C53 1.391(5) .
C52 C57 1.408(5) .
C53 C54 1.393(5) .
C54 C55 1.391(5) .
C54 C67 1.532(5) .
C55 C56 1.385(6) .
C56 C57 1.380(5) .
C58 C59 1.515(6) .
C59 C60 1.514(6) .
C60 C61 1.521(6) .
C61 C62 1.514(6) .
C63 C65 1.518(6) .
C63 C66 1.526(5) .
C63 C64 1.547(6) .
C67 C69 1.519(6) .
C67 C70 1.524(6) .
C67 C68 1.547(5) .

loop_
_platon_squeeze_void_nr
_platon_squeeze_void_average_x
_platon_squeeze_void_average_y
_platon_squeeze_void_average_z
_platon_squeeze_void_volume
_platon_squeeze_void_count_electrons
_platon_squeeze_void_content
1 0.000 0.000 0.000 182 71 ' '
2 0.282 0.191 0.736 19 0 ' '
3 0.500 0.500 1.000 177 68 ' '
4 0.466 0.236 0.450 37 9 ' '
5 0.533 0.764 0.550 37 9 ' '
6 0.718 0.809 0.264 19 0 ' '
